data_4077573
loop_
_publ_author_name
'Ortega-Jim\'enez, Fernando'
'Ortega-Alfaro, M. Carmen'
'L\'opez-Cort\'es, Jos\'e G.'
'Guti\'errez-P\'erez, Ren\'e'
'Toscano, Rub\'en A.'
'Velasco-Ibarra, Luis'
'Pe\~na-Cabrera, Eduardo'
'Alvarez-Toledano, Cecilio'

_publ_section_title
;
 Synthesis and Characterization of Novel Iron(0) Complexes Derived from
 \a,\b-Unsaturated-Ketone Analogues with \b-Positioned Heteroatoms
 Containing Covalent and Coordination Bonds
;
_journal_issue 20
_journal_name_full Organometallics
_journal_page_first 4127
_journal_paper_doi 10.1021/om0004702
_journal_volume 19
_journal_year 2000
_chemical_formula_sum 'C16 H12 Fe O4 S2'
_chemical_formula_weight 388.23
_chemical_name_common 'Compound 5'
_chemical_name_systematic
; 
Tricarbonyl-\h^4^-[4-phenyl-1-(1,3-dithiolane-2-yliden)-3(E)-butenone]iron(0)
;
_space_group_IT_number 2
_symmetry_cell_setting triclinic
_symmetry_space_group_name_Hall '-P 1'
_symmetry_space_group_name_H-M 'P -1'
_atom_sites_solution_hydrogens geom
_atom_sites_solution_primary direct
_atom_sites_solution_secondary difmap
_audit_creation_method SHELXL-97
_cell_angle_alpha 75.62(2)
_cell_angle_beta 87.70(2)
_cell_angle_gamma 80.13(2)
_cell_formula_units_Z 2
_cell_length_a 7.416(2)
_cell_length_b 10.182(3)
_cell_length_c 11.486(4)
_cell_measurement_reflns_used 54
_cell_measurement_temperature 293(2)
_cell_measurement_theta_max 12.50
_cell_measurement_theta_min 5.00
_cell_volume 827.7(4)
_computing_structure_refinement 'SHELXL-97 (Sheldrick, 1997)'
_computing_structure_solution 'SHELXS-97 (Sheldrick, 1990)'
_diffrn_ambient_temperature 293(2)
_diffrn_measured_fraction_theta_full 0.995
_diffrn_measured_fraction_theta_max 0.995
_diffrn_measurement_device_type 'Siemens P4/PC diffractometer'
_diffrn_measurement_method \q:2\q
_diffrn_radiation_monochromator graphite
_diffrn_radiation_source 'fine-focus sealed tube'
_diffrn_radiation_type MoK\a
_diffrn_radiation_wavelength 0.71073
_diffrn_reflns_av_R_equivalents 0.0408
_diffrn_reflns_av_sigmaI/netI 0.0559
_diffrn_reflns_limit_h_max 8
_diffrn_reflns_limit_h_min 0
_diffrn_reflns_limit_k_max 11
_diffrn_reflns_limit_k_min -11
_diffrn_reflns_limit_l_max 13
_diffrn_reflns_limit_l_min -13
_diffrn_reflns_number 3152
_diffrn_reflns_theta_full 24.99
_diffrn_reflns_theta_max 25.00
_diffrn_reflns_theta_min 1.50
_diffrn_standards_decay_% 3
_diffrn_standards_interval_count 97
_diffrn_standards_number 3
_exptl_absorpt_coefficient_mu 1.178
_exptl_absorpt_correction_T_max 0.595
_exptl_absorpt_correction_T_min 0.489
_exptl_absorpt_correction_type psi-scans
_exptl_crystal_colour red
_exptl_crystal_density_diffrn 1.558
_exptl_crystal_density_method 'not measured'
_exptl_crystal_description prism
_exptl_crystal_F_000 396
_exptl_crystal_size_max 0.32
_exptl_crystal_size_mid 0.20
_exptl_crystal_size_min 0.20
_refine_diff_density_max 0.431
_refine_diff_density_min -0.333
_refine_diff_density_rms 0.072
_refine_ls_extinction_method none
_refine_ls_goodness_of_fit_ref 0.923
_refine_ls_hydrogen_treatment noref
_refine_ls_matrix_type full
_refine_ls_number_parameters 208
_refine_ls_number_reflns 2905
_refine_ls_number_restraints 0
_refine_ls_restrained_S_all 0.923
_refine_ls_R_factor_all 0.0568
_refine_ls_R_factor_gt 0.0410
_refine_ls_shift/su_max 0.001
_refine_ls_shift/su_mean 0.000
_refine_ls_structure_factor_coef Fsqd
_refine_ls_weighting_details 'w=1/[\s^2^(Fo^2^)+(0.0573P)^2^+0.0000P] where P=(Fo^2^+2Fc^2^)/3'
_refine_ls_weighting_scheme calc
_refine_ls_wR_factor_gt 0.1001
_refine_ls_wR_factor_ref 0.1055
_reflns_number_gt 2174
_reflns_number_total 2905
_reflns_threshold_expression >2sigma(I)
_cod_data_source_file om0004702.cif
_cod_data_source_block ferf6
_cod_depositor_comments
;
The following automatic conversions were performed:

'_symmetry_cell_setting' value 'Triclinic' changed to 'triclinic'
according to /home/saulius/struct/CIF-dictionaries/cif_core.dic
dictionary named 'cif_core.dic' version 2.4.2 from 2011-04-26.

Automatic conversion script
Id: cif_fix_values 1715 2011-07-08 13:25:40Z adriana 

The following automatic conversions were performed:

'_refine_ls_weighting_scheme' value 'calc
w=1/[\s^2^(Fo^2^)+(0.0573P)^2^+0.0000P] where P=(Fo^2^+2Fc^2^)/3' was
changed to 'calc'. New tag '_refine_ls_weighting_details' was
created. The value of the new tag was set to
'w=1/[\s^2^(Fo^2^)+(0.0573P)^2^+0.0000P] where P=(Fo^2^+2Fc^2^)/3'.

Automatic conversion script
Id: cif_fix_values 3143 2015-03-26 13:38:13Z robertas 
;
_cod_original_sg_symbol_H-M P-1
_cod_database_code 4077573

loop_
_symmetry_equiv_pos_as_xyz
'x, y, z'
'-x, -y, -z'

loop_
_atom_site_label
_atom_site_type_symbol
_atom_site_fract_x
_atom_site_fract_y
_atom_site_fract_z
_atom_site_U_iso_or_equiv
_atom_site_adp_type
_atom_site_occupancy
_atom_site_calc_flag
_atom_site_refinement_flags
Fe Fe 0.23053(7) 0.67119(5) 0.78609(4) 0.03863(16) Uani 1 d .
S1 S -0.13132(14) 0.64197(10) 0.51814(9) 0.0506(3) Uani 1 d .
S2 S -0.28693(16) 0.92773(11) 0.40201(10) 0.0573(3) Uani 1 d .
O1 O -0.0177(4) 0.6344(3) 0.7498(2) 0.0456(6) Uani 1 d .
O14 O 0.5361(5) 0.8042(4) 0.8198(3) 0.0750(9) Uani 1 d .
O15 O 0.3675(6) 0.3899(4) 0.9280(4) 0.0907(13) Uani 1 d .
O16 O 0.3636(6) 0.6758(5) 0.5401(3) 0.0973(13) Uani 1 d .
C1 C -0.1207(5) 0.8590(4) 0.6188(4) 0.0462(8) Uani 1 d .
H1 H -0.1370 0.9566 0.6100 0.055 Uiso 1 d R
C2 C -0.0412(5) 0.7690(4) 0.7311(3) 0.0409(8) Uani 1 d .
C3 C 0.0234(5) 0.8181(4) 0.8235(3) 0.0426(8) Uani 1 d .
H3 H 0.0326 0.9134 0.8123 0.051 Uiso 1 d R
C4 C 0.0752(5) 0.7210(4) 0.9334(3) 0.0416(8) Uani 1 d .
H4 H 0.0541 0.6285 0.9426 0.050 Uiso 1 d R
C5 C -0.1719(5) 0.8140(4) 0.5269(3) 0.0423(8) Uani 1 d .
C6 C -0.2320(6) 0.6713(4) 0.3705(4) 0.0543(10) Uani 1 d .
H6A H -0.3574 0.6581 0.3788 0.065 Uiso 1 d R
H6B H -0.1654 0.6080 0.3283 0.065 Uiso 1 d R
C7 C -0.2224(6) 0.8169(5) 0.3013(4) 0.0582(10) Uani 1 d .
H7A H -0.1001 0.8237 0.2728 0.070 Uiso 1 d R
H7B H -0.3052 0.8431 0.2342 0.070 Uiso 1 d R
C8 C 0.1591(5) 0.7550(4) 1.0350(3) 0.0421(8) Uani 1 d .
C9 C 0.2179(6) 0.8800(4) 1.0259(4) 0.0520(9) Uani 1 d .
H9 H 0.2083 0.9473 0.9503 0.062 Uiso 1 d R
C10 C 0.2902(6) 0.9083(5) 1.1240(4) 0.0587(11) Uani 1 d .
H10 H 0.3304 0.9949 1.1158 0.070 Uiso 1 d R
C11 C 0.3055(6) 0.8138(5) 1.2338(4) 0.0608(11) Uani 1 d .
H11 H 0.3538 0.8347 1.3022 0.073 Uiso 1 d R
C12 C 0.2500(6) 0.6882(5) 1.2438(4) 0.0617(12) Uani 1 d .
H12 H 0.2620 0.6209 1.3195 0.074 Uiso 1 d R
C13 C 0.1775(5) 0.6585(4) 1.1463(3) 0.0507(9) Uani 1 d .
H13 H 0.1393 0.5711 1.1549 0.061 Uiso 1 d R
C14 C 0.4175(6) 0.7511(4) 0.8076(3) 0.0502(9) Uani 1 d .
C15 C 0.3199(6) 0.4983(4) 0.8721(4) 0.0522(9) Uani 1 d .
C16 C 0.3095(6) 0.6751(5) 0.6332(4) 0.0545(10) Uani 1 d .

loop_
_atom_site_aniso_label
_atom_site_aniso_U_11
_atom_site_aniso_U_22
_atom_site_aniso_U_33
_atom_site_aniso_U_23
_atom_site_aniso_U_13
_atom_site_aniso_U_12
Fe 0.0407(3) 0.0425(3) 0.0314(3) -0.00554(19) -0.00190(19) -0.0082(2)
S1 0.0593(6) 0.0430(5) 0.0486(5) -0.0096(4) -0.0185(4) -0.0039(4)
S2 0.0651(6) 0.0481(6) 0.0513(6) 0.0002(4) -0.0200(5) -0.0028(5)
O1 0.0490(14) 0.0435(14) 0.0454(14) -0.0084(11) -0.0092(11) -0.0118(11)
O14 0.063(2) 0.102(3) 0.070(2) -0.0209(19) 0.0000(16) -0.0409(19)
O15 0.090(3) 0.061(2) 0.092(3) 0.019(2) 0.000(2) 0.0151(19)
O16 0.094(3) 0.162(4) 0.0418(18) -0.029(2) 0.0170(18) -0.035(3)
C1 0.049(2) 0.0394(19) 0.049(2) -0.0079(16) -0.0098(16) -0.0059(15)
C2 0.0347(17) 0.043(2) 0.0438(19) -0.0079(15) -0.0041(14) -0.0058(14)
C3 0.0422(18) 0.0391(19) 0.046(2) -0.0107(15) -0.0040(15) -0.0041(14)
C4 0.0399(18) 0.046(2) 0.0415(19) -0.0115(15) 0.0050(14) -0.0138(14)
C5 0.0413(18) 0.0413(19) 0.0420(19) -0.0043(15) -0.0080(15) -0.0070(14)
C6 0.058(2) 0.058(2) 0.047(2) -0.0113(18) -0.0147(18) -0.0082(19)
C7 0.055(2) 0.072(3) 0.042(2) -0.0021(19) -0.0080(17) -0.012(2)
C8 0.0400(18) 0.054(2) 0.0326(17) -0.0134(15) 0.0020(14) -0.0049(15)
C9 0.057(2) 0.052(2) 0.048(2) -0.0123(18) -0.0039(17) -0.0099(18)
C10 0.053(2) 0.061(3) 0.069(3) -0.029(2) -0.007(2) -0.0079(19)
C11 0.049(2) 0.088(3) 0.050(2) -0.032(2) -0.0050(18) -0.003(2)
C12 0.057(2) 0.090(3) 0.0349(19) -0.011(2) -0.0004(17) -0.011(2)
C13 0.052(2) 0.058(2) 0.042(2) -0.0092(17) 0.0083(17) -0.0162(18)
C14 0.051(2) 0.061(2) 0.0374(19) -0.0059(17) 0.0002(16) -0.0131(19)
C15 0.051(2) 0.057(3) 0.044(2) -0.0085(19) -0.0004(16) -0.0027(18)
C16 0.053(2) 0.071(3) 0.041(2) -0.0123(19) 0.0013(17) -0.0177(19)

loop_
_atom_type_symbol
_atom_type_description
_atom_type_scat_dispersion_real
_atom_type_scat_dispersion_imag
_atom_type_scat_source
C C 0.0033 0.0016 'International Tables Vol C Tables 4.2.6.8 and 6.1.1.4'
H H 0.0000 0.0000 'International Tables Vol C Tables 4.2.6.8 and 6.1.1.4'
O O 0.0106 0.0060 'International Tables Vol C Tables 4.2.6.8 and 6.1.1.4'
S S 0.1246 0.1234 'International Tables Vol C Tables 4.2.6.8 and 6.1.1.4'
Fe Fe 0.3463 0.8444 'International Tables Vol C Tables 4.2.6.8 and 6.1.1.4'

loop_
_geom_angle_atom_site_label_1
_geom_angle_atom_site_label_2
_geom_angle_atom_site_label_3
_geom_angle
C14 Fe C15 97.9(2)
C14 Fe C16 89.01(19)
C15 Fe C16 104.6(2)
C14 Fe O1 164.25(15)
C15 Fe O1 97.08(16)
C16 Fe O1 92.06(16)
C14 Fe C3 97.49(17)
C15 Fe C3 131.07(17)
C16 Fe C3 121.85(18)
O1 Fe C3 68.70(13)
C14 Fe C4 95.33(16)
C15 Fe C4 92.90(16)
C16 Fe C4 161.25(17)
O1 Fe C4 78.93(13)
C3 Fe C4 39.52(14)
C14 Fe C2 127.46(17)
C15 Fe C2 131.44(17)
C16 Fe C2 93.81(17)
O1 Fe C2 36.79(12)
C3 Fe C2 39.25(14)
C4 Fe C2 69.11(14)
C5 S1 C6 96.77(18)
C5 S1 O1 75.12(14)
C6 S1 O1 170.59(16)
C5 S2 C7 95.18(19)
C2 O1 Fe 76.36(19)
C2 O1 S1 94.0(2)
Fe O1 S1 123.35(12)
C5 C1 C2 124.2(3)
O1 C2 C3 115.3(3)
O1 C2 C1 121.2(3)
C3 C2 C1 123.4(3)
O1 C2 Fe 66.85(18)
C3 C2 Fe 67.7(2)
C1 C2 Fe 133.7(3)
C2 C3 C4 117.3(3)
C2 C3 Fe 73.1(2)
C4 C3 Fe 72.6(2)
C3 C4 C8 123.4(3)
C3 C4 Fe 67.9(2)
C8 C4 Fe 122.6(2)
C1 C5 S2 121.2(3)
C1 C5 S1 124.8(3)
S2 C5 S1 114.0(2)
C7 C6 S1 108.8(3)
C6 C7 S2 107.8(3)
C9 C8 C13 118.0(4)
C9 C8 C4 123.1(3)
C13 C8 C4 118.8(4)
C10 C9 C8 120.9(4)
C11 C10 C9 120.8(4)
C10 C11 C12 118.9(4)
C13 C12 C11 120.8(4)
C12 C13 C8 120.5(4)
O14 C14 Fe 178.7(4)
O15 C15 Fe 176.7(4)
O16 C16 Fe 177.9(4)

loop_
_geom_bond_atom_site_label_1
_geom_bond_atom_site_label_2
_geom_bond_distance
Fe C14 1.778(4)
Fe C15 1.818(4)
Fe C16 1.822(4)
Fe O1 2.019(3)
Fe C3 2.064(4)
Fe C4 2.126(4)
Fe C2 2.134(3)
S1 C5 1.753(4)
S1 C6 1.816(4)
S1 O1 2.803(3)
S2 C5 1.749(4)
S2 C7 1.805(5)
O1 C2 1.315(4)
O14 C14 1.139(5)
O15 C15 1.135(5)
O16 C16 1.125(5)
C1 C5 1.343(5)
C1 C2 1.462(5)
C2 C3 1.412(5)
C3 C4 1.418(5)
C4 C8 1.484(5)
C6 C7 1.511(6)
C8 C9 1.393(6)
C8 C13 1.401(5)
C9 C10 1.380(6)
C10 C11 1.379(7)
C11 C12 1.386(7)
C12 C13 1.381(6)

loop_
_geom_torsion_atom_site_label_1
_geom_torsion_atom_site_label_2
_geom_torsion_atom_site_label_3
_geom_torsion_atom_site_label_4
_geom_torsion
C14 Fe O1 C2 0.0(6)
C15 Fe O1 C2 161.4(2)
C16 Fe O1 C2 -93.6(2)
C3 Fe O1 C2 29.9(2)
C4 Fe O1 C2 69.8(2)
C14 Fe O1 S1 85.8(6)
C15 Fe O1 S1 -112.81(17)
C16 Fe O1 S1 -7.82(19)
C3 Fe O1 S1 115.73(17)
C4 Fe O1 S1 155.61(16)
C2 Fe O1 S1 85.8(2)
C5 S1 O1 C2 -6.3(2)
C6 S1 O1 C2 -37.1(11)
C5 S1 O1 Fe -82.57(18)
C6 S1 O1 Fe -113.4(10)
Fe O1 C2 C3 -48.8(3)
S1 O1 C2 C3 -172.1(3)
Fe O1 C2 C1 128.2(3)
S1 O1 C2 C1 4.9(3)
S1 O1 C2 Fe -123.37(11)
C5 C1 C2 O1 -1.3(6)
C5 C1 C2 C3 175.5(4)
C5 C1 C2 Fe 85.4(5)
C14 Fe C2 O1 -180.0(2)
C15 Fe C2 O1 -25.0(3)
C16 Fe C2 O1 88.3(2)
C3 Fe C2 O1 -132.7(3)
C4 Fe C2 O1 -99.6(2)
C14 Fe C2 C3 -47.3(3)
C15 Fe C2 C3 107.7(3)
C16 Fe C2 C3 -139.0(3)
O1 Fe C2 C3 132.7(3)
C4 Fe C2 C3 33.1(2)
C14 Fe C2 C1 68.2(4)
C15 Fe C2 C1 -136.8(4)
C16 Fe C2 C1 -23.5(4)
O1 Fe C2 C1 -111.8(4)
C3 Fe C2 C1 115.5(5)
C4 Fe C2 C1 148.6(4)
O1 C2 C3 C4 -11.0(5)
C1 C2 C3 C4 172.1(3)
Fe C2 C3 C4 -59.4(3)
O1 C2 C3 Fe 48.4(3)
C1 C2 C3 Fe -128.6(4)
C14 Fe C3 C2 144.0(2)
C15 Fe C3 C2 -108.7(3)
C16 Fe C3 C2 50.5(3)
O1 Fe C3 C2 -28.2(2)
C4 Fe C3 C2 -126.7(3)
C14 Fe C3 C4 -89.3(2)
C15 Fe C3 C4 18.0(3)
C16 Fe C3 C4 177.2(2)
O1 Fe C3 C4 98.5(2)
C2 Fe C3 C4 126.7(3)
C2 C3 C4 C8 175.0(3)
Fe C3 C4 C8 115.4(3)
C2 C3 C4 Fe 59.6(3)
C14 Fe C4 C3 95.3(2)
C15 Fe C4 C3 -166.5(3)
C16 Fe C4 C3 -7.4(6)
O1 Fe C4 C3 -69.9(2)
C2 Fe C4 C3 -32.9(2)
C14 Fe C4 C8 -21.2(3)
C15 Fe C4 C8 77.0(3)
C16 Fe C4 C8 -123.9(5)
O1 Fe C4 C8 173.7(3)
C3 Fe C4 C8 -116.5(4)
C2 Fe C4 C8 -149.4(3)
C2 C1 C5 S2 173.5(3)
C2 C1 C5 S1 -7.0(6)
C7 S2 C5 C1 157.3(4)
C7 S2 C5 S1 -22.2(3)
C6 S1 C5 C1 -178.1(4)
O1 S1 C5 C1 6.8(3)
C6 S1 C5 S2 1.4(3)
O1 S1 C5 S2 -173.7(2)
C5 S1 C6 C7 25.7(3)
O1 S1 C6 C7 55.6(12)
S1 C6 C7 S2 -43.2(4)
C5 S2 C7 C6 39.5(3)
C3 C4 C8 C9 -9.2(5)
Fe C4 C8 C9 74.3(4)
C3 C4 C8 C13 169.6(3)
Fe C4 C8 C13 -106.9(4)
C13 C8 C9 C10 -0.8(6)
C4 C8 C9 C10 178.0(4)
C8 C9 C10 C11 -0.2(7)
C9 C10 C11 C12 1.1(7)
C10 C11 C12 C13 -1.1(7)
C11 C12 C13 C8 0.2(6)
C9 C8 C13 C12 0.8(6)
C4 C8 C13 C12 -178.1(4)
C15 Fe C14 O14 166(18)
C16 Fe C14 O14 62(18)
O1 Fe C14 O14 -33(18)
C3 Fe C14 O14 -60(18)
C4 Fe C14 O14 -100(18)
C2 Fe C14 O14 -33(18)
C14 Fe C15 O15 138(8)
C16 Fe C15 O15 -131(8)
O1 Fe C15 O15 -37(8)
C3 Fe C15 O15 31(8)
C4 Fe C15 O15 42(8)
C2 Fe C15 O15 -22(8)
C14 Fe C16 O16 49(12)
C15 Fe C16 O16 -49(13)
O1 Fe C16 O16 -147(12)
C3 Fe C16 O16 147(12)
C4 Fe C16 O16 152(12)
C2 Fe C16 O16 176(100)
